data_7007665
loop_
_publ_author_name
'Cotton, F. Albert'
'Murillo, Carlos A.'
'Wang, Xiaoping'
'Wilkinson, Chad C.'

_publ_section_title
;
 Strong reducing agents containing dimolybdenum Mo2(4+) units and their
 oxidized cations with Mo2(5+/6+) cores stabilized by bicyclic
 guanidinate anions with a seven-membered ring.
;
_journal_issue 38
_journal_name_full 'Dalton transactions (Cambridge, England : 2003)'
_journal_page_first 4623
_journal_page_last 4631
_journal_paper_doi 10.1039/b608422b
_journal_year 2006
_chemical_formula_moiety 'C8 H18 I N3 O'
_chemical_formula_sum 'C8 H18 I N3 O'
_chemical_formula_weight 299.15
_chemical_name_systematic
;
?
;
_space_group_IT_number 2
_symmetry_cell_setting triclinic
_symmetry_space_group_name_Hall '-P 1'
_symmetry_space_group_name_H-M 'P -1'
_atom_sites_solution_hydrogens geom
_atom_sites_solution_primary direct
_atom_sites_solution_secondary difmap
_audit_creation_method SHELXL-97
_cell_angle_alpha 98.683(2)
_cell_angle_beta 91.420(2)
_cell_angle_gamma 115.187(2)
_cell_formula_units_Z 4
_cell_length_a 9.4816(12)
_cell_length_b 9.6131(13)
_cell_length_c 14.5230(19)
_cell_measurement_reflns_used 7502
_cell_measurement_temperature 213(2)
_cell_measurement_theta_max 27.5355
_cell_measurement_theta_min 2.3795
_cell_volume 1178.3(3)
_computing_cell_refinement 'Bruker SMART'
_computing_data_collection 'Bruker SMART'
_computing_data_reduction 'Bruker SAINT'
_computing_molecular_graphics XP
_computing_structure_refinement 'SHELXL-97 (Sheldrick, 1997)'
_computing_structure_solution 'SHELXS-97 (Sheldrick, 1990)'
_diffrn_ambient_temperature 213(2)
_diffrn_measured_fraction_theta_full 0.985
_diffrn_measured_fraction_theta_max 0.985
_diffrn_measurement_device_type 'Bruker SMART'
_diffrn_measurement_method \w-scans
_diffrn_radiation_monochromator graphite
_diffrn_radiation_source 'normal-focus sealed tube'
_diffrn_radiation_type MoK\a
_diffrn_radiation_wavelength 0.71073
_diffrn_reflns_av_R_equivalents 0.0000
_diffrn_reflns_av_sigmaI/netI 0.0176
_diffrn_reflns_limit_h_max 11
_diffrn_reflns_limit_h_min -11
_diffrn_reflns_limit_k_max 11
_diffrn_reflns_limit_k_min -11
_diffrn_reflns_limit_l_max 17
_diffrn_reflns_limit_l_min 0
_diffrn_reflns_number 4233
_diffrn_reflns_theta_full 25.00
_diffrn_reflns_theta_max 25.00
_diffrn_reflns_theta_min 1.43
_exptl_absorpt_coefficient_mu 2.690
_exptl_absorpt_correction_T_max 0.5303
_exptl_absorpt_correction_T_min 0.4528
_exptl_absorpt_correction_type multi-scan
_exptl_absorpt_process_details TWINABS
_exptl_crystal_colour colorless
_exptl_crystal_density_diffrn 1.686
_exptl_crystal_density_meas ?
_exptl_crystal_density_method .
_exptl_crystal_description needle
_exptl_crystal_F_000 592
_exptl_crystal_size_max 0.35
_exptl_crystal_size_mid 0.28
_exptl_crystal_size_min 0.27
_refine_diff_density_max 0.531
_refine_diff_density_min -0.641
_refine_diff_density_rms 0.103
_refine_ls_extinction_method none
_refine_ls_goodness_of_fit_ref 1.100
_refine_ls_hydrogen_treatment noref
_refine_ls_matrix_type full
_refine_ls_number_parameters 267
_refine_ls_number_reflns 4233
_refine_ls_number_restraints 43
_refine_ls_restrained_S_all 1.095
_refine_ls_R_factor_all 0.0293
_refine_ls_R_factor_gt 0.0245
_refine_ls_shift/su_max 0.001
_refine_ls_shift/su_mean 0.000
_refine_ls_structure_factor_coef Fsqd
_refine_ls_weighting_details 'calc w=1/[\s^2^(Fo^2^)+(0.0284P)^2^+1.0455P] where P=(Fo^2^+2Fc^2^)/3'
_refine_ls_weighting_scheme calc
_refine_ls_wR_factor_gt 0.0612
_refine_ls_wR_factor_ref 0.0654
_reflns_number_gt 3767
_reflns_number_total 4233
_reflns_threshold_expression >2sigma(I)
_cod_data_source_file b608422b.txt
_cod_data_source_block SIIIHI
_cod_depositor_comments
;
The following automatic conversions were performed:
'_symmetry_cell_setting' value 'Triclinic' changed to 'triclinic'
according to '/home/saulius/struct/CIF-dictionaries/cif_core.dic'
dictionary named 'cif_core.dic' version 2.4.1 from 2010-06-29.

Automatic conversion script
Id: cif_fix_enum 1527 2010-12-29 10:47:43Z saulius 
;
_cod_original_sg_symbol_H-M P-1
_cod_database_code 7007665

loop_
_symmetry_equiv_pos_as_xyz
'x, y, z'
'-x, -y, -z'

loop_
_atom_site_label
_atom_site_type_symbol
_atom_site_fract_x
_atom_site_fract_y
_atom_site_fract_z
_atom_site_U_iso_or_equiv
_atom_site_adp_type
_atom_site_occupancy
_atom_site_symmetry_multiplicity
_atom_site_calc_flag
_atom_site_refinement_flags
_atom_site_disorder_assembly
_atom_site_disorder_group
I1 I 0.19116(3) 0.96331(3) 0.197312(19) 0.03756(9) Uani 1 1 d . . .
I2 I 0.57954(3) 0.59791(4) 0.31009(2) 0.04087(9) Uani 1 1 d . . .
N3 N 0.1250(4) 0.6882(4) 0.3891(2) 0.0312(7) Uani 1 1 d . . .
H3A H 0.2145 0.7037 0.4165 0.037 Uiso 1 1 calc R . .
N1 N -0.0671(4) 0.5455(4) 0.2647(2) 0.0333(8) Uani 1 1 d . . .
H1A H -0.1431 0.5321 0.3000 0.040 Uiso 1 1 calc R . .
C6 C 0.0391(5) 0.7669(5) 0.4375(3) 0.0318(9) Uani 1 1 d . . .
H6A H -0.0254 0.7849 0.3913 0.038 Uiso 1 1 calc R . .
H6B H 0.1138 0.8688 0.4724 0.038 Uiso 1 1 calc R . .
C5 C 0.0768(4) 0.5941(4) 0.3059(3) 0.0289(8) Uani 1 1 d . . .
N2 N 0.1762(4) 0.5432(4) 0.2637(2) 0.0331(8) Uani 1 1 d . . .
H2A H 0.2749 0.6079 0.2672 0.040 Uiso 1 1 calc R . .
O1 O -0.0300(3) 0.8894(4) 0.62326(19) 0.0428(7) Uani 1 1 d . . .
H1B H -0.0732 0.9378 0.6537 0.064 Uiso 1 1 calc R . .
C2 C -0.1130(5) 0.3570(5) 0.1147(3) 0.0426(11) Uani 1 1 d . . .
H3B H -0.1587 0.3343 0.0498 0.051 Uiso 1 1 calc R . .
H3C H -0.1829 0.2747 0.1467 0.051 Uiso 1 1 calc R . .
C8 C -0.1452(5) 0.7578(5) 0.5608(3) 0.0377(10) Uani 1 1 d . . .
H8A H -0.2006 0.7929 0.5187 0.045 Uiso 1 1 calc R . .
H8B H -0.2220 0.6877 0.5966 0.045 Uiso 1 1 calc R . .
C4 C 0.1244(5) 0.3841(5) 0.2124(3) 0.0381(10) Uani 1 1 d . . .
H5A H 0.0510 0.3116 0.2485 0.046 Uiso 1 1 calc R . .
H5B H 0.2154 0.3609 0.2081 0.046 Uiso 1 1 calc R . .
C7 C -0.0654(5) 0.6725(5) 0.5047(3) 0.0335(9) Uani 1 1 d . . .
H7A H -0.1452 0.5740 0.4690 0.040 Uiso 1 1 calc R . .
H7B H -0.0021 0.6472 0.5477 0.040 Uiso 1 1 calc R . .
C1 C -0.1041(5) 0.5134(5) 0.1623(3) 0.0388(10) Uani 1 1 d . . .
H2B H -0.0240 0.5969 0.1358 0.047 Uiso 1 1 calc R . .
H2C H -0.2048 0.5155 0.1484 0.047 Uiso 1 1 calc R . .
C3 C 0.0462(5) 0.3533(6) 0.1149(3) 0.0449(11) Uani 1 1 d . . .
H4A H 0.0328 0.2508 0.0824 0.054 Uiso 1 1 calc R . .
H4B H 0.1145 0.4321 0.0803 0.054 Uiso 1 1 calc R . .
C5A C 0.3150(4) 1.0518(5) 0.8050(2) 0.0339(9) Uani 1 1 d D . .
N1A N 0.4579(9) 1.0948(15) 0.8472(11) 0.036(2) Uani 0.853(4) 1 d PD A 1
H1AA H 0.4995 1.0296 0.8372 0.044 Uiso 0.853(4) 1 calc PR A 1
N2A N 0.2134(4) 1.0931(4) 0.8506(2) 0.0354(8) Uani 0.853(4) 1 d PD A 1
H2AC H 0.1470 1.1114 0.8179 0.043 Uiso 0.853(4) 1 calc PR A 1
N3A N 0.2728(6) 0.9759(5) 0.7164(2) 0.0305(11) Uani 0.853(4) 1 d PD A 1
H3AA H 0.1739 0.9359 0.6965 0.037 Uiso 0.853(4) 1 calc PR A 1
C1A C 0.5478(6) 1.2435(6) 0.9086(3) 0.0410(12) Uani 0.853(4) 1 d PD A 1
H2AB H 0.5401 1.3264 0.8800 0.049 Uiso 0.853(4) 1 calc PR A 1
H2AD H 0.6582 1.2632 0.9135 0.049 Uiso 0.853(4) 1 calc PR A 1
C2A C 0.4958(16) 1.2529(11) 1.0061(7) 0.0425(17) Uani 0.853(4) 1 d PD A 1
H3AB H 0.5733 1.3479 1.0462 0.051 Uiso 0.853(4) 1 calc PR A 1
H3AC H 0.4912 1.1631 1.0322 0.051 Uiso 0.853(4) 1 calc PR A 1
C3A C 0.3365(13) 1.2549(14) 1.0068(5) 0.0426(18) Uani 0.853(4) 1 d PD A 1
H4AA H 0.3106 1.2661 1.0716 0.051 Uiso 0.853(4) 1 calc PR A 1
H4AB H 0.3416 1.3458 0.9817 0.051 Uiso 0.853(4) 1 calc PR A 1
C4A C 0.2081(6) 1.1089(6) 0.9501(3) 0.0385(12) Uani 0.853(4) 1 d PD A 1
H5AA H 0.2132 1.0180 0.9700 0.046 Uiso 0.853(4) 1 calc PR A 1
H5AB H 0.1069 1.1068 0.9646 0.046 Uiso 0.853(4) 1 calc PR A 1
C6A C 0.3788(6) 0.9541(5) 0.6499(3) 0.0310(10) Uani 0.853(4) 1 d PD A 1
H6AA H 0.4846 1.0380 0.6682 0.037 Uiso 0.853(4) 1 calc PR A 1
H6AB H 0.3446 0.9623 0.5875 0.037 Uiso 0.853(4) 1 calc PR A 1
C7A C 0.3838(6) 0.7978(5) 0.6453(3) 0.0326(11) Uani 0.853(4) 1 d PD A 1
H7AA H 0.4238 0.7922 0.7068 0.039 Uiso 0.853(4) 1 calc PR A 1
H7AB H 0.2771 0.7142 0.6306 0.039 Uiso 0.853(4) 1 calc PR A 1
C8A C 0.4854(6) 0.7712(7) 0.5729(4) 0.0356(13) Uani 0.853(4) 1 d PD A 1
H8AA H 0.5897 0.8595 0.5834 0.043 Uiso 0.853(4) 1 calc PR A 1
H8AB H 0.4972 0.6764 0.5787 0.043 Uiso 0.853(4) 1 calc PR A 1
O1A O 0.4167(7) 0.7555(7) 0.4821(3) 0.0471(14) Uani 0.853(4) 1 d P A 1
H1AB H 0.4725 0.7396 0.4426 0.071 Uiso 0.853(4) 1 calc PR A 1
N1A' N 0.444(6) 1.066(11) 0.854(7) 0.036(2) Uani 0.147(4) 1 d PD A 2
H1AC H 0.5138 1.0525 0.8211 0.044 Uiso 0.147(4) 1 calc PR A 2
N2A' N 0.2134(4) 1.0931(4) 0.8506(2) 0.0354(8) Uani 0.147(4) 1 d PD A 2
H2AA H 0.1140 1.0307 0.8389 0.043 Uiso 0.147(4) 1 calc PR A 2
N3A' N 0.255(4) 0.928(2) 0.7356(15) 0.0305(11) Uani 0.147(4) 1 d PD A 2
H3AD H 0.1563 0.8937 0.7155 0.037 Uiso 0.147(4) 1 calc PR A 2
C1A' C 0.485(3) 1.107(4) 0.9706(19) 0.0410(12) Uani 0.147(4) 1 d PD A 2
H2AE H 0.4048 1.0232 0.9969 0.049 Uiso 0.147(4) 1 calc PR A 2
H2AF H 0.5853 1.1031 0.9844 0.049 Uiso 0.147(4) 1 calc PR A 2
C2A' C 0.497(10) 1.261(6) 1.021(6) 0.0425(17) Uani 0.147(4) 1 d PD A 2
H3AE H 0.5720 1.3453 0.9928 0.051 Uiso 0.147(4) 1 calc PR A 2
H3AF H 0.5382 1.2770 1.0866 0.051 Uiso 0.147(4) 1 calc PR A 2
C3A' C 0.343(9) 1.275(11) 1.021(3) 0.0426(18) Uani 0.147(4) 1 d PD A 2
H4AC H 0.2718 1.1984 1.0557 0.051 Uiso 0.147(4) 1 calc PR A 2
H4AD H 0.3626 1.3789 1.0532 0.051 Uiso 0.147(4) 1 calc PR A 2
C4A' C 0.264(3) 1.247(4) 0.9235(19) 0.0385(12) Uani 0.147(4) 1 d PD A 2
H5AC H 0.3338 1.3322 0.8932 0.046 Uiso 0.147(4) 1 calc PR A 2
H5AD H 0.1694 1.2634 0.9320 0.046 Uiso 0.147(4) 1 calc PR A 2
C6A' C 0.339(3) 0.850(3) 0.6925(19) 0.0310(10) Uani 0.147(4) 1 d P A 2
H6AC H 0.2655 0.7468 0.6588 0.037 Uiso 0.147(4) 1 calc PR A 2
H6AD H 0.4026 0.8349 0.7409 0.037 Uiso 0.147(4) 1 calc PR A 2
C7A' C 0.444(4) 0.938(3) 0.626(2) 0.0326(11) Uani 0.147(4) 1 d P A 2
H7AC H 0.5236 1.0382 0.6599 0.039 Uiso 0.147(4) 1 calc PR A 2
H7AD H 0.3828 0.9590 0.5793 0.039 Uiso 0.147(4) 1 calc PR A 2
C8A' C 0.522(4) 0.843(4) 0.578(3) 0.0356(13) Uani 0.147(4) 1 d P A 2
H8AC H 0.5587 0.7965 0.6232 0.043 Uiso 0.147(4) 1 calc PR A 2
H8AD H 0.6112 0.9080 0.5474 0.043 Uiso 0.147(4) 1 calc PR A 2
O1A' O 0.392(5) 0.713(5) 0.504(3) 0.0471(14) Uani 0.147(4) 1 d P A 2
H1AD H 0.4268 0.6536 0.4775 0.071 Uiso 0.147(4) 1 calc PR A 2

loop_
_atom_site_aniso_label
_atom_site_aniso_U_11
_atom_site_aniso_U_22
_atom_site_aniso_U_33
_atom_site_aniso_U_23
_atom_site_aniso_U_13
_atom_site_aniso_U_12
I1 0.02956(15) 0.04727(17) 0.03859(16) 0.00186(12) 0.00312(11) 0.02116(13)
I2 0.03453(17) 0.0589(2) 0.03987(17) 0.00806(14) 0.00480(12) 0.03059(15)
N3 0.0275(18) 0.0427(19) 0.0252(17) -0.0027(15) -0.0013(13) 0.0200(15)
N1 0.0237(17) 0.045(2) 0.0314(18) -0.0006(15) 0.0049(14) 0.0178(16)
C6 0.037(2) 0.035(2) 0.028(2) 0.0003(17) 0.0033(17) 0.0219(19)
C5 0.026(2) 0.035(2) 0.031(2) 0.0090(17) 0.0063(16) 0.0163(18)
N2 0.0239(17) 0.045(2) 0.0322(18) 0.0009(15) 0.0061(14) 0.0184(16)
O1 0.0399(17) 0.0570(19) 0.0342(16) -0.0103(14) -0.0006(13) 0.0298(16)
C2 0.032(2) 0.048(3) 0.039(2) -0.014(2) -0.0040(19) 0.018(2)
C8 0.033(2) 0.055(3) 0.031(2) 0.0018(19) 0.0033(18) 0.027(2)
C4 0.034(2) 0.044(2) 0.044(2) 0.000(2) 0.0046(19) 0.026(2)
C7 0.034(2) 0.036(2) 0.033(2) 0.0027(18) 0.0037(17) 0.0181(19)
C1 0.033(2) 0.050(2) 0.035(2) -0.0033(19) -0.0057(18) 0.023(2)
C3 0.036(2) 0.052(3) 0.047(3) -0.008(2) 0.004(2) 0.024(2)
C5A 0.027(2) 0.037(2) 0.038(2) 0.0018(19) 0.0001(18) 0.0161(19)
N1A 0.023(3) 0.045(6) 0.038(3) -0.009(4) -0.003(3) 0.017(3)
N2A 0.0247(17) 0.050(2) 0.0321(19) -0.0020(16) -0.0002(14) 0.0203(16)
N3A 0.026(2) 0.035(2) 0.029(2) -0.0018(18) 0.0019(18) 0.014(2)
C1A 0.025(2) 0.061(3) 0.034(3) -0.002(2) 0.000(2) 0.018(2)
C2A 0.032(2) 0.051(3) 0.036(5) -0.013(3) -0.007(3) 0.017(2)
C3A 0.037(3) 0.054(5) 0.035(4) -0.008(3) 0.001(3) 0.025(3)
C4A 0.032(3) 0.054(3) 0.028(2) 0.001(2) 0.009(2) 0.019(2)
C6A 0.029(3) 0.039(3) 0.025(2) 0.0052(19) 0.0066(19) 0.014(2)
C7A 0.033(3) 0.037(2) 0.030(2) 0.008(2) 0.006(2) 0.017(2)
C8A 0.033(3) 0.044(3) 0.031(2) -0.004(3) -0.002(2) 0.021(3)
O1A 0.038(3) 0.080(4) 0.029(3) -0.008(2) -0.0002(19) 0.037(3)
N1A' 0.023(3) 0.045(6) 0.038(3) -0.009(4) -0.003(3) 0.017(3)
N2A' 0.0247(17) 0.050(2) 0.0321(19) -0.0020(16) -0.0002(14) 0.0203(16)
N3A' 0.026(2) 0.035(2) 0.029(2) -0.0018(18) 0.0019(18) 0.014(2)
C1A' 0.025(2) 0.061(3) 0.034(3) -0.002(2) 0.000(2) 0.018(2)
C2A' 0.032(2) 0.051(3) 0.036(5) -0.013(3) -0.007(3) 0.017(2)
C3A' 0.037(3) 0.054(5) 0.035(4) -0.008(3) 0.001(3) 0.025(3)
C4A' 0.032(3) 0.054(3) 0.028(2) 0.001(2) 0.009(2) 0.019(2)
C6A' 0.029(3) 0.039(3) 0.025(2) 0.0052(19) 0.0066(19) 0.014(2)
C7A' 0.033(3) 0.037(2) 0.030(2) 0.008(2) 0.006(2) 0.017(2)
C8A' 0.033(3) 0.044(3) 0.031(2) -0.004(3) -0.002(2) 0.021(3)
O1A' 0.038(3) 0.080(4) 0.029(3) -0.008(2) -0.0002(19) 0.037(3)

loop_
_atom_type_symbol
_atom_type_description
_atom_type_scat_dispersion_real
_atom_type_scat_dispersion_imag
_atom_type_scat_source
C C 0.0033 0.0016 'International Tables Vol C Tables 4.2.6.8 and 6.1.1.4'
H H 0.0000 0.0000 'International Tables Vol C Tables 4.2.6.8 and 6.1.1.4'
N N 0.0061 0.0033 'International Tables Vol C Tables 4.2.6.8 and 6.1.1.4'
O O 0.0106 0.0060 'International Tables Vol C Tables 4.2.6.8 and 6.1.1.4'
I I -0.4742 1.8119 'International Tables Vol C Tables 4.2.6.8 and 6.1.1.4'

loop_
_geom_angle_atom_site_label_1
_geom_angle_atom_site_label_2
_geom_angle_atom_site_label_3
_geom_angle
_geom_angle_site_symmetry_1
_geom_angle_site_symmetry_3
_geom_angle_publ_flag
C5 N3 C6 124.8(3) . . ?
C5 N1 C1 123.3(3) . . ?
N3 C6 C7 112.1(3) . . ?
N1 C5 N3 122.0(3) . . ?
N1 C5 N2 119.3(4) . . ?
N3 C5 N2 118.7(3) . . ?
C5 N2 C4 122.6(3) . . ?
C1 C2 C3 113.1(4) . . ?
O1 C8 C7 109.1(3) . . ?
N2 C4 C3 115.1(4) . . ?
C8 C7 C6 112.7(3) . . ?
N1 C1 C2 113.9(4) . . ?
C4 C3 C2 112.7(4) . . ?
N3A' C5A N1A 119.7(18) . . ?
N3A' C5A N1A' 114(5) . . ?
N1A C5A N3A 121.9(9) . . ?
N1A' C5A N3A 122(5) . . ?
N3A' C5A N2A 116.9(17) . . ?
N1A C5A N2A 119.4(9) . . ?
N1A' C5A N2A 119(5) . . ?
N3A C5A N2A 118.7(4) . . ?
C5A N1A C1A 124.1(11) . . ?
C5A N2A C4A 123.7(4) . . ?
C5A N3A C6A 125.7(4) . . ?
N1A C1A C2A 114.2(8) . . ?
C1A C2A C3A 112.3(11) . . ?
C4A C3A C2A 112.7(10) . . ?
N2A C4A C3A 115.3(5) . . ?
N3A C6A C7A 112.6(4) . . ?
C8A C7A C6A 112.7(4) . . ?
O1A C8A C7A 109.9(4) . . ?
C5A N1A' C1A' 128(8) . . ?
C5A N3A' C6A' 124(3) . . ?
C2A' C1A' N1A' 117(5) . . ?
C1A' C2A' C3A' 115(7) . . ?
C4A' C3A' C2A' 114(7) . . ?
N3A' C6A' C7A' 112(3) . . ?
C6A' C7A' C8A' 109(3) . . ?
C7A' C8A' O1A' 105(3) . . ?

loop_
_geom_bond_atom_site_label_1
_geom_bond_atom_site_label_2
_geom_bond_distance
_geom_bond_site_symmetry_2
_geom_bond_publ_flag
N3 C5 1.333(5) . ?
N3 C6 1.458(5) . ?
N1 C5 1.330(5) . ?
N1 C1 1.474(5) . ?
C6 C7 1.519(5) . ?
C5 N2 1.354(5) . ?
N2 C4 1.461(5) . ?
O1 C8 1.430(5) . ?
C2 C1 1.523(6) . ?
C2 C3 1.526(6) . ?
C8 C7 1.505(5) . ?
C4 C3 1.508(6) . ?
C5A N3A' 1.336(8) . ?
C5A N1A 1.336(5) . ?
C5A N1A' 1.338(8) . ?
C5A N3A 1.338(4) . ?
C5A N2A 1.343(4) . ?
N1A C1A 1.451(15) . ?
N2A C4A 1.434(6) . ?
N3A C6A 1.467(7) . ?
C1A C2A 1.514(8) . ?
C2A C3A 1.519(5) . ?
C3A C4A 1.509(8) . ?
C6A C7A 1.515(5) . ?
C7A C8A 1.508(6) . ?
C8A O1A 1.414(7) . ?
N1A' C1A' 1.68(10) . ?
N3A' C6A' 1.42(4) . ?
C1A' C2A' 1.513(9) . ?
C2A' C3A' 1.515(9) . ?
C3A' C4A' 1.513(9) . ?
C6A' C7A' 1.49(4) . ?
C7A' C8A' 1.51(5) . ?
C8A' O1A' 1.56(5) . ?
